data_8101710
loop_
_publ_author_name
'K. Kirakci'
'S. Cordier'
'T. Roisnel'
'S. Golhen'
'C. Perrin'

_publ_section_title
;
Crystal structure of bis(tetrabutylammonium) tetradecabromohexamolybdate, 
[(C~4~H~9~)~4~N]~2~[Mo~6~Br~14~], at 100 K and 293 K 
;
_journal_issue 1
_journal_name_full 'Zeitschrift f\"ur Kristallographie - New Crystal Structures'
_journal_page_first 116
_journal_page_last 118
_journal_volume 220
_journal_year 2005
_chemical_formula_structural 'C32 H72 Br14 Mo6 N2'
_chemical_formula_sum 'C32 H72 Br14 Mo6 N2'
_chemical_formula_weight 2179.30
_chemical_name_systematic
;
ditetrabutylammonium tetradecabromohexamolybdate
;
_space_group_IT_number 14
_symmetry_cell_setting monoclinic
_symmetry_space_group_name_Hall '-P 2yn'
_symmetry_space_group_name_H-M 'P 1 21/n 1'
_audit_creation_method SHELXL-97
_cell_angle_alpha 90
_cell_angle_beta 90.5420(10)
_cell_angle_gamma 90
_cell_formula_units_Z 2
_cell_length_a 13.0064(2)
_cell_length_b 11.6547(2)
_cell_length_c 18.9931(4)
_cell_measurement_reflns_used 4077
_cell_measurement_temperature 100(2)
_cell_measurement_theta_max 27.485
_cell_measurement_theta_min 2.91
_cell_volume 2878.95(9)
_computing_cell_refinement 'Dirax/lsq (Duisenberg & Schreurs, 1989-2000)'
_computing_data_collection 'Collect (Nonius BV, 1997-2000)'
_computing_data_reduction 'EvalCCD (Duisenberg & Schreurs 1990-2000)'
_computing_molecular_graphics 'Ortep-3 for Windows (Farrugia, 1997)'
_computing_publication_material 'WinGX publication routines (Farrugia, 1999)'
_computing_structure_refinement 'SHELXL-97 (Sheldrick, 1997)'
_computing_structure_solution 'SIR97 (Cascarano, 1996)'
_diffrn_ambient_temperature 100(2)
_diffrn_measured_fraction_theta_full 0.969
_diffrn_measured_fraction_theta_max 0.959
_diffrn_measurement_device '95mm CCD camera on \k-goniostat'
_diffrn_measurement_device_type 'Nonius KappaCCD'
_diffrn_measurement_method CCD
_diffrn_radiation_probe x-ray
_diffrn_radiation_type MoK\a
_diffrn_radiation_wavelength 0.71069
_diffrn_reflns_av_R_equivalents 0.045
_diffrn_reflns_limit_h_max 12
_diffrn_reflns_limit_h_min -16
_diffrn_reflns_limit_k_max 14
_diffrn_reflns_limit_k_min -15
_diffrn_reflns_limit_l_max 24
_diffrn_reflns_limit_l_min -24
_diffrn_reflns_number 12093
_diffrn_reflns_theta_full 25
_diffrn_reflns_theta_max 27.5
_diffrn_reflns_theta_min 3.57
_exptl_absorpt_coefficient_mu 11.008
_exptl_absorpt_correction_T_max 0.2512
_exptl_absorpt_correction_T_min 0.1820
_exptl_absorpt_correction_type sphere
_exptl_absorpt_process_details
;
[Sheldrick, G.M. (2002).SADABS version 2.03.Bruker AXS Inc., Madison,
Wisconsin, USA]
;
_exptl_crystal_colour yellow
_exptl_crystal_density_diffrn 2.514
_exptl_crystal_density_method 'not measured'
_exptl_crystal_description prism
_exptl_crystal_F_000 2040
_exptl_crystal_size_max 0.165
_exptl_crystal_size_mid 0.149
_exptl_crystal_size_min 0.133
_refine_diff_density_max 2.055
_refine_diff_density_min -1.771
_refine_diff_density_rms 0.127
_refine_ls_extinction_method none
_refine_ls_goodness_of_fit_ref 1.072
_refine_ls_hydrogen_treatment constr
_refine_ls_matrix_type full
_refine_ls_number_parameters 244
_refine_ls_number_reflns 6336
_refine_ls_number_restraints 0
_refine_ls_restrained_S_all 1.072
_refine_ls_R_factor_gt 0.0564
_refine_ls_shift/su_max 0.001
_refine_ls_structure_factor_coef Fsqd
_refine_ls_weighting_details 'calc w=1/[\s^2^(Fo^2^)+(0.0594P)^2^+32.7472P] where P=(Fo^2^+2Fc^2^)/3'
_refine_ls_weighting_scheme calc
_refine_ls_wR_factor_ref 0.1516
_reflns_number_gt 4522
_reflns_number_total 6336
_reflns_threshold_expression >2sigma(I)
_cod_data_source_file 1267-1445.cff
_cod_data_source_block tbabr100
_cod_original_sg_symbol_H-M P21/n
_cod_database_code 8101710

loop_
_symmetry_equiv_pos_as_xyz
'x, y, z'
'-x+1/2, y+1/2, -z+1/2'
'-x, -y, -z'
'x-1/2, -y-1/2, z-1/2'

loop_
_atom_site_label
_atom_site_type_symbol
_atom_site_fract_x
_atom_site_fract_y
_atom_site_fract_z
_atom_site_U_iso_or_equiv
_atom_site_adp_type
_atom_site_occupancy
_atom_site_symmetry_multiplicity
_atom_site_Wyckoff_symbol
_atom_site_calc_flag
_atom_site_refinement_flags
_atom_site_disorder_group
_atom_site_disorder_assembly
Mo1 Mo 0.54621(6) 0.93764(7) 0.58468(4) 0.02166(17) Uani 1 4 e d . . .
Mo2 Mo 0.63170(6) 1.05539(7) 0.48296(4) 0.02283(18) Uani 1 4 e d . . .
Mo3 Mo 0.53279(6) 0.86373(7) 0.45398(4) 0.02134(17) Uani 1 4 e d . . .
Br1 Br 0.70678(8) 0.85747(9) 0.52155(5) 0.0298(2) Uani 1 4 e d . . .
Br2 Br 0.44683(8) 0.74933(8) 0.55494(5) 0.0300(2) Uani 1 4 e d . . .
Br3 Br 0.64299(7) 1.12883(8) 0.61184(4) 0.0253(2) Uani 1 4 e d . . .
Br4 Br 0.38462(7) 1.01733(9) 0.64598(4) 0.0279(2) Uani 1 4 e d . . .
Br5 Br 0.61122(9) 0.85299(9) 0.70253(5) 0.0348(2) Uani 1 4 e d . . .
Br6 Br 0.58297(9) 0.67590(9) 0.39034(5) 0.0351(2) Uani 1 4 e d . . .
Br7 Br 0.81723(8) 1.12677(11) 0.46171(6) 0.0416(3) Uani 1 4 e d . . .
N1 N 0.4772(7) 0.4786(8) 0.2059(4) 0.0307(19) Uani 1 4 e d . . .
C11 C 0.5508(8) 0.4364(11) 0.2616(5) 0.036(2) Uani 1 4 e d . . .
H11A H 0.5381 0.478 0.3049 0.043 Uiso 1 4 e calc R . .
H11B H 0.5369 0.3559 0.2705 0.043 Uiso 1 4 e calc R . .
C12 C 0.6622(11) 0.4492(15) 0.2432(7) 0.065(4) Uani 1 4 e d . . .
H12A H 0.6795 0.5301 0.2409 0.078 Uiso 1 4 e calc R . .
H12B H 0.6741 0.4159 0.1972 0.078 Uiso 1 4 e calc R . .
C13 C 0.7327(11) 0.3896(14) 0.2984(8) 0.064(4) Uani 1 4 e d . . .
H13A H 0.8023 0.4187 0.295 0.076 Uiso 1 4 e calc R . .
H13B H 0.708 0.4047 0.3455 0.076 Uiso 1 4 e calc R . .
C14 C 0.7310(13) 0.2701(16) 0.2845(9) 0.080(5) Uani 1 4 e d . . .
H14A H 0.7734 0.231 0.3185 0.12 Uiso 1 4 e calc R . .
H14B H 0.7566 0.256 0.2381 0.12 Uiso 1 4 e calc R . .
H14C H 0.6617 0.2423 0.2876 0.12 Uiso 1 4 e calc R . .
C21 C 0.4976(9) 0.6048(10) 0.1924(5) 0.035(2) Uani 1 4 e d . . .
H21A H 0.5003 0.6436 0.2376 0.042 Uiso 1 4 e calc R . .
H21B H 0.5652 0.6115 0.1717 0.042 Uiso 1 4 e calc R . .
C22 C 0.4230(9) 0.6672(10) 0.1463(5) 0.038(3) Uani 1 4 e d . . .
H22A H 0.3553 0.6632 0.1672 0.046 Uiso 1 4 e calc R . .
H22B H 0.4195 0.6294 0.1009 0.046 Uiso 1 4 e calc R . .
C23 C 0.4512(11) 0.7908(10) 0.1357(5) 0.044(3) Uani 1 4 e d . . .
H23A H 0.4043 0.8245 0.1015 0.053 Uiso 1 4 e calc R . .
H23B H 0.52 0.7949 0.1165 0.053 Uiso 1 4 e calc R . .
C24 C 0.4477(14) 0.8595(13) 0.2027(7) 0.066(4) Uani 1 4 e d . . .
H24A H 0.4683 0.9371 0.1934 0.099 Uiso 1 4 e calc R . .
H24B H 0.4936 0.8262 0.2369 0.099 Uiso 1 4 e calc R . .
H24C H 0.3789 0.859 0.2207 0.099 Uiso 1 4 e calc R . .
C31 C 0.3686(8) 0.4600(9) 0.2334(5) 0.030(2) Uani 1 4 e d . . .
H31A H 0.3202 0.4836 0.1969 0.037 Uiso 1 4 e calc R . .
H31B H 0.3589 0.3784 0.2409 0.037 Uiso 1 4 e calc R . .
C32 C 0.3415(10) 0.5219(10) 0.3005(5) 0.041(3) Uani 1 4 e d . . .
H32A H 0.3922 0.5818 0.3081 0.05 Uiso 1 4 e calc R . .
H32B H 0.2757 0.5593 0.2932 0.05 Uiso 1 4 e calc R . .
C33 C 0.3351(15) 0.4541(12) 0.3660(7) 0.071(5) Uani 1 4 e d . . .
H33A H 0.4035 0.4282 0.3791 0.085 Uiso 1 4 e calc R . .
H33B H 0.2934 0.3865 0.357 0.085 Uiso 1 4 e calc R . .
C34 C 0.2894(13) 0.5200(12) 0.4276(6) 0.058(4) Uani 1 4 e d . . .
H34A H 0.2876 0.4712 0.4684 0.088 Uiso 1 4 e calc R . .
H34B H 0.2209 0.5441 0.4157 0.088 Uiso 1 4 e calc R . .
H34C H 0.3311 0.5861 0.4377 0.088 Uiso 1 4 e calc R . .
C41 C 0.4886(9) 0.4163(10) 0.1362(5) 0.038(3) Uani 1 4 e d . . .
H41A H 0.4326 0.4403 0.1056 0.046 Uiso 1 4 e calc R . .
H41B H 0.5519 0.4423 0.1149 0.046 Uiso 1 4 e calc R . .
C42 C 0.4902(12) 0.2893(11) 0.1373(6) 0.052(3) Uani 1 4 e d . . .
H42A H 0.4204 0.2609 0.141 0.062 Uiso 1 4 e calc R . .
H42B H 0.5283 0.2634 0.1784 0.062 Uiso 1 4 e calc R . .
C43 C 0.5387(12) 0.2402(11) 0.0721(6) 0.051(3) Uani 1 4 e d . . .
H43A H 0.4984 0.2641 0.0314 0.061 Uiso 1 4 e calc R . .
H43B H 0.6069 0.2728 0.0673 0.061 Uiso 1 4 e calc R . .
C44 C 0.5476(18) 0.1140(15) 0.0711(8) 0.092(7) Uani 1 4 e d . . .
H44A H 0.5801 0.0903 0.0283 0.138 Uiso 1 4 e calc R . .
H44B H 0.4803 0.0806 0.0735 0.138 Uiso 1 4 e calc R . .
H44C H 0.5881 0.0892 0.1108 0.138 Uiso 1 4 e calc R . .

loop_
_atom_site_aniso_label
_atom_site_aniso_U_11
_atom_site_aniso_U_22
_atom_site_aniso_U_33
_atom_site_aniso_U_23
_atom_site_aniso_U_13
_atom_site_aniso_U_12
Mo1 0.0225(4) 0.0297(4) 0.0129(3) -0.0004(3) 0.0018(3) -0.0001(3)
Mo2 0.0199(4) 0.0336(4) 0.0150(3) -0.0013(3) 0.0044(3) -0.0024(3)
Mo3 0.0212(4) 0.0297(4) 0.0132(3) -0.0025(3) 0.0030(3) 0.0015(3)
Br1 0.0245(5) 0.0436(6) 0.0213(4) -0.0057(4) -0.0013(3) 0.0090(4)
Br2 0.0384(6) 0.0302(5) 0.0213(4) 0.0010(4) 0.0031(4) -0.0052(4)
Br3 0.0236(5) 0.0352(5) 0.0170(4) -0.0038(3) 0.0003(3) -0.0026(4)
Br4 0.0258(5) 0.0423(5) 0.0156(4) -0.0029(4) 0.0084(3) -0.0024(4)
Br5 0.0484(6) 0.0382(5) 0.0178(4) 0.0035(4) -0.0031(4) 0.0040(5)
Br6 0.0429(6) 0.0366(5) 0.0258(4) -0.0103(4) -0.0010(4) 0.0076(5)
Br7 0.0263(5) 0.0659(7) 0.0327(5) -0.0069(5) 0.0104(4) -0.0142(5)
N1 0.024(4) 0.052(5) 0.016(3) 0.004(3) 0.000(3) -0.011(4)
C11 0.029(6) 0.060(7) 0.020(4) 0.006(4) -0.006(4) -0.004(5)
C12 0.039(7) 0.116(12) 0.040(6) 0.042(7) -0.005(5) -0.013(8)
C13 0.038(7) 0.093(11) 0.060(8) 0.037(8) 0.014(6) 0.000(7)
C14 0.057(10) 0.115(15) 0.068(10) 0.007(10) -0.004(8) 0.030(10)
C21 0.035(6) 0.049(6) 0.022(4) 0.006(4) 0.001(4) -0.009(5)
C22 0.039(6) 0.047(6) 0.029(5) 0.006(5) 0.002(4) -0.007(5)
C23 0.057(8) 0.052(7) 0.023(5) 0.005(5) 0.010(5) -0.002(6)
C24 0.095(13) 0.063(9) 0.041(7) -0.010(6) 0.014(7) -0.020(8)
C31 0.021(5) 0.048(6) 0.023(4) 0.003(4) 0.002(4) -0.008(4)
C32 0.052(7) 0.045(6) 0.027(5) 0.001(5) 0.010(5) -0.001(5)
C33 0.099(13) 0.056(9) 0.058(8) 0.006(7) 0.040(8) -0.002(8)
C34 0.079(10) 0.065(9) 0.032(6) -0.006(6) 0.027(6) -0.012(8)
C41 0.031(6) 0.057(7) 0.026(5) -0.005(5) 0.009(4) -0.005(5)
C42 0.061(9) 0.056(8) 0.039(6) -0.004(6) 0.014(6) -0.005(7)
C43 0.065(9) 0.060(8) 0.028(5) 0.002(5) 0.010(5) 0.007(7)
C44 0.142(19) 0.081(12) 0.053(9) -0.008(8) 0.035(10) 0.027(12)

loop_
_atom_type_symbol
_atom_type_description
_atom_type_scat_dispersion_real
_atom_type_scat_dispersion_imag
_atom_type_scat_source
C C 0.0033 0.0016 'International Tables Vol C Tables 4.2.6.8 and 6.1.1.4'
H H 0 0 'International Tables Vol C Tables 4.2.6.8 and 6.1.1.4'
N N 0.0061 0.0033 'International Tables Vol C Tables 4.2.6.8 and 6.1.1.4'
Br Br -0.2901 2.4595 'International Tables Vol C Tables 4.2.6.8 and 6.1.1.4'
Mo Mo -1.6832 0.6857 'International Tables Vol C Tables 4.2.6.8 and 6.1.1.4'

loop_
_geom_angle_atom_site_label_1
_geom_angle_atom_site_label_2
_geom_angle_atom_site_label_3
_geom_angle
_geom_angle_site_symmetry_1
_geom_angle_site_symmetry_3
_geom_angle_publ_flag
Br5 Mo1 Br4 90.45(4) . . ?
Br5 Mo1 Br1 90.26(4) . . ?
Br4 Mo1 Br1 179.18(4) . . ?
Br5 Mo1 Br2 91.36(4) . . ?
Br4 Mo1 Br2 89.80(4) . . ?
Br1 Mo1 Br2 89.79(4) . . ?
Br5 Mo1 Br3 90.09(4) . . ?
Br4 Mo1 Br3 89.82(4) . . ?
Br1 Mo1 Br3 90.57(4) . . ?
Br2 Mo1 Br3 178.50(4) . . ?
Br5 Mo1 Mo2 134.46(5) . . ?
Br4 Mo1 Mo2 119.70(4) . . ?
Br1 Mo1 Mo2 59.96(3) . . ?
Br2 Mo1 Mo2 119.56(4) . . ?
Br3 Mo1 Mo2 59.47(3) . . ?
Br5 Mo1 Mo3 135.33(4) . . ?
Br4 Mo1 Mo3 119.70(4) . . ?
Br1 Mo1 Mo3 59.49(3) . . ?
Br2 Mo1 Mo3 59.45(3) . . ?
Br3 Mo1 Mo3 119.59(4) . . ?
Mo2 Mo1 Mo3 60.11(3) . . ?
Br5 Mo1 Mo3 134.53(4) . 3_676 ?
Br4 Mo1 Mo3 59.54(3) . 3_676 ?
Br1 Mo1 Mo3 120.11(4) . 3_676 ?
Br2 Mo1 Mo3 119.23(4) . 3_676 ?
Br3 Mo1 Mo3 59.38(3) . 3_676 ?
Mo2 Mo1 Mo3 60.15(3) . 3_676 ?
Mo3 Mo1 Mo3 90.14(3) . 3_676 ?
Br5 Mo1 Mo2 135.47(4) . 3_676 ?
Br4 Mo1 Mo2 59.66(3) . 3_676 ?
Br1 Mo1 Mo2 119.53(4) . 3_676 ?
Br2 Mo1 Mo2 59.29(3) . 3_676 ?
Br3 Mo1 Mo2 119.31(4) . 3_676 ?
Mo2 Mo1 Mo2 90.07(3) . 3_676 ?
Mo3 Mo1 Mo2 60.04(3) . 3_676 ?
Mo3 Mo1 Mo2 59.94(3) 3_676 3_676 ?
Br7 Mo2 Br2 92.29(5) . 3_676 ?
Br7 Mo2 Br3 89.80(4) . . ?
Br2 Mo2 Br3 89.49(4) 3_676 . ?
Br7 Mo2 Br4 91.48(4) . 3_676 ?
Br2 Mo2 Br4 89.78(4) 3_676 3_676 ?
Br3 Mo2 Br4 178.55(5) . 3_676 ?
Br7 Mo2 Br1 88.91(5) . . ?
Br2 Mo2 Br1 178.80(5) 3_676 . ?
Br3 Mo2 Br1 90.51(4) . . ?
Br4 Mo2 Br1 90.20(4) 3_676 . ?
Br7 Mo2 Mo1 133.22(4) . . ?
Br2 Mo2 Mo1 119.64(4) 3_676 . ?
Br3 Mo2 Mo1 59.94(3) . . ?
Br4 Mo2 Mo1 119.45(4) 3_676 . ?
Br1 Mo2 Mo1 59.39(3) . . ?
Br7 Mo2 Mo3 133.99(4) . . ?
Br2 Mo2 Mo3 119.73(4) 3_676 . ?
Br3 Mo2 Mo3 120.00(4) . . ?
Br4 Mo2 Mo3 59.39(3) 3_676 . ?
Br1 Mo2 Mo3 59.29(3) . . ?
Mo1 Mo2 Mo3 60.06(3) . . ?
Br7 Mo2 Mo3 135.88(5) . 3_676 ?
Br2 Mo2 Mo3 59.55(3) 3_676 3_676 ?
Br3 Mo2 Mo3 59.51(3) . 3_676 ?
Br4 Mo2 Mo3 119.05(4) 3_676 3_676 ?
Br1 Mo2 Mo3 119.48(4) . 3_676 ?
Mo1 Mo2 Mo3 60.09(3) . 3_676 ?
Mo3 Mo2 Mo3 90.07(3) . 3_676 ?
Br7 Mo2 Mo1 136.83(4) . 3_676 ?
Br2 Mo2 Mo1 59.76(3) 3_676 3_676 ?
Br3 Mo2 Mo1 119.39(4) . 3_676 ?
Br4 Mo2 Mo1 59.17(3) 3_676 3_676 ?
Br1 Mo2 Mo1 119.26(4) . 3_676 ?
Mo1 Mo2 Mo1 89.93(3) . 3_676 ?
Mo3 Mo2 Mo1 59.98(3) . 3_676 ?
Mo3 Mo2 Mo1 59.88(3) 3_676 3_676 ?
Br6 Mo3 Br4 90.13(4) . 3_676 ?
Br6 Mo3 Br1 89.12(4) . . ?
Br4 Mo3 Br1 90.67(4) 3_676 . ?
Br6 Mo3 Br3 91.61(4) . 3_676 ?
Br4 Mo3 Br3 89.92(4) 3_676 3_676 ?
Br1 Mo3 Br3 179.06(4) . 3_676 ?
Br6 Mo3 Br2 91.31(4) . . ?
Br4 Mo3 Br2 178.43(5) 3_676 . ?
Br1 Mo3 Br2 89.99(4) . . ?
Br3 Mo3 Br2 89.40(4) 3_676 . ?
Br6 Mo3 Mo1 134.65(4) . . ?
Br4 Mo3 Mo1 119.45(4) 3_676 . ?
Br1 Mo3 Mo1 59.49(3) . . ?
Br3 Mo3 Mo1 119.57(4) 3_676 . ?
Br2 Mo3 Mo1 59.79(3) . . ?
Br6 Mo3 Mo2 133.67(4) . . ?
Br4 Mo3 Mo2 59.63(3) 3_676 . ?
Br1 Mo3 Mo2 59.86(3) . . ?
Br3 Mo3 Mo2 119.90(4) 3_676 . ?
Br2 Mo3 Mo2 119.60(4) . . ?
Mo1 Mo3 Mo2 59.82(3) . . ?
Br6 Mo3 Mo1 135.46(4) . 3_676 ?
Br4 Mo3 Mo1 59.28(3) 3_676 3_676 ?
Br1 Mo3 Mo1 119.94(4) . 3_676 ?
Br3 Mo3 Mo1 59.81(3) 3_676 3_676 ?
Br2 Mo3 Mo1 119.17(4) . 3_676 ?
Mo1 Mo3 Mo1 89.86(3) . 3_676 ?
Mo2 Mo3 Mo1 60.09(3) . 3_676 ?
Br6 Mo3 Mo2 136.40(5) . 3_676 ?
Br4 Mo3 Mo2 119.04(4) 3_676 3_676 ?
Br1 Mo3 Mo2 119.58(4) . 3_676 ?
Br3 Mo3 Mo2 59.48(3) 3_676 3_676 ?
Br2 Mo3 Mo2 59.42(3) . 3_676 ?
Mo1 Mo3 Mo2 60.08(3) . 3_676 ?
Mo2 Mo3 Mo2 89.93(3) . 3_676 ?
Mo1 Mo3 Mo2 59.76(3) 3_676 3_676 ?
Mo3 Br1 Mo1 61.02(3) . . ?
Mo3 Br1 Mo2 60.85(3) . . ?
Mo1 Br1 Mo2 60.65(3) . . ?
Mo2 Br2 Mo3 61.04(3) 3_676 . ?
Mo2 Br2 Mo1 60.95(3) 3_676 . ?
Mo3 Br2 Mo1 60.77(3) . . ?
Mo2 Br3 Mo3 61.01(3) . 3_676 ?
Mo2 Br3 Mo1 60.59(3) . . ?
Mo3 Br3 Mo1 60.81(3) 3_676 . ?
Mo1 Br4 Mo3 61.18(3) . 3_676 ?
Mo1 Br4 Mo2 61.17(3) . 3_676 ?
Mo3 Br4 Mo2 60.98(3) 3_676 3_676 ?
C11 N1 C21 109.0(8) . . ?
C11 N1 C41 112.9(9) . . ?
C21 N1 C41 107.3(7) . . ?
C11 N1 C31 107.4(7) . . ?
C21 N1 C31 111.1(8) . . ?
C41 N1 C31 109.2(8) . . ?
C12 C11 N1 114.5(8) . . ?
C12 C11 H11A 108.6 . . ?
N1 C11 H11A 108.6 . . ?
C12 C11 H11B 108.6 . . ?
N1 C11 H11B 108.6 . . ?
H11A C11 H11B 107.6 . . ?
C11 C12 C13 111.4(10) . . ?
C11 C12 H12A 109.4 . . ?
C13 C12 H12A 109.4 . . ?
C11 C12 H12B 109.4 . . ?
C13 C12 H12B 109.4 . . ?
H12A C12 H12B 108 . . ?
C14 C13 C12 107.9(14) . . ?
C14 C13 H13A 110.1 . . ?
C12 C13 H13A 110.1 . . ?
C14 C13 H13B 110.1 . . ?
C12 C13 H13B 110.1 . . ?
H13A C13 H13B 108.4 . . ?
C13 C14 H14A 109.5 . . ?
C13 C14 H14B 109.5 . . ?
H14A C14 H14B 109.5 . . ?
C13 C14 H14C 109.5 . . ?
H14A C14 H14C 109.5 . . ?
H14B C14 H14C 109.5 . . ?
C22 C21 N1 117.3(9) . . ?
C22 C21 H21A 108 . . ?
N1 C21 H21A 108 . . ?
C22 C21 H21B 108 . . ?
N1 C21 H21B 108 . . ?
H21A C21 H21B 107.2 . . ?
C21 C22 C23 112.9(10) . . ?
C21 C22 H22A 109 . . ?
C23 C22 H22A 109 . . ?
C21 C22 H22B 109 . . ?
C23 C22 H22B 109 . . ?
H22A C22 H22B 107.8 . . ?
C22 C23 C24 112.8(9) . . ?
C22 C23 H23A 109 . . ?
C24 C23 H23A 109 . . ?
C22 C23 H23B 109 . . ?
C24 C23 H23B 109 . . ?
H23A C23 H23B 107.8 . . ?
C23 C24 H24A 109.5 . . ?
C23 C24 H24B 109.5 . . ?
H24A C24 H24B 109.5 . . ?
C23 C24 H24C 109.5 . . ?
H24A C24 H24C 109.5 . . ?
H24B C24 H24C 109.5 . . ?
C32 C31 N1 116.4(9) . . ?
C32 C31 H31A 108.2 . . ?
N1 C31 H31A 108.2 . . ?
C32 C31 H31B 108.2 . . ?
N1 C31 H31B 108.2 . . ?
H31A C31 H31B 107.3 . . ?
C33 C32 C31 118.1(10) . . ?
C33 C32 H32A 107.8 . . ?
C31 C32 H32A 107.8 . . ?
C33 C32 H32B 107.8 . . ?
C31 C32 H32B 107.8 . . ?
H32A C32 H32B 107.1 . . ?
C32 C33 C34 113.7(12) . . ?
C32 C33 H33A 108.8 . . ?
C34 C33 H33A 108.8 . . ?
C32 C33 H33B 108.8 . . ?
C34 C33 H33B 108.8 . . ?
H33A C33 H33B 107.7 . . ?
C33 C34 H34A 109.5 . . ?
C33 C34 H34B 109.5 . . ?
H34A C34 H34B 109.5 . . ?
C33 C34 H34C 109.5 . . ?
H34A C34 H34C 109.5 . . ?
H34B C34 H34C 109.5 . . ?
C42 C41 N1 117.9(9) . . ?
C42 C41 H41A 107.8 . . ?
N1 C41 H41A 107.8 . . ?
C42 C41 H41B 107.8 . . ?
N1 C41 H41B 107.8 . . ?
H41A C41 H41B 107.2 . . ?
C41 C42 C43 112.0(10) . . ?
C41 C42 H42A 109.2 . . ?
C43 C42 H42A 109.2 . . ?
C41 C42 H42B 109.2 . . ?
C43 C42 H42B 109.2 . . ?
H42A C42 H42B 107.9 . . ?
C44 C43 C42 115.0(11) . . ?
C44 C43 H43A 108.5 . . ?
C42 C43 H43A 108.5 . . ?
C44 C43 H43B 108.5 . . ?
C42 C43 H43B 108.5 . . ?
H43A C43 H43B 107.5 . . ?
C43 C44 H44A 109.5 . . ?
C43 C44 H44B 109.5 . . ?
H44A C44 H44B 109.5 . . ?
C43 C44 H44C 109.5 . . ?
H44A C44 H44C 109.5 . . ?
H44B C44 H44C 109.5 . . ?

loop_
_geom_bond_atom_site_label_1
_geom_bond_atom_site_label_2
_geom_bond_distance
_geom_bond_site_symmetry_2
_geom_bond_publ_flag
Mo1 Br5 2.5811(12) . ?
Mo1 Br4 2.5849(12) . ?
Mo1 Br1 2.5922(12) . ?
Mo1 Br2 2.6062(13) . ?
Mo1 Br3 2.6083(12) . ?
Mo1 Mo2 2.6254(10) . ?
Mo1 Mo3 2.6319(10) . ?
Mo1 Mo3 2.6343(11) 3_676 ?
Mo1 Mo2 2.6373(11) 3_676 ?
Mo2 Br7 2.5878(13) . ?
Mo2 Br2 2.5937(13) 3_676 ?
Mo2 Br3 2.5961(11) . ?
Mo2 Br4 2.5982(11) 3_676 ?
Mo2 Br1 2.6073(13) . ?
Mo2 Mo3 2.6332(11) . ?
Mo2 Mo3 2.6360(11) 3_676 ?
Mo2 Mo1 2.6373(11) 3_676 ?
Mo3 Br6 2.5873(12) . ?
Mo3 Br4 2.5919(11) 3_676 ?
Mo3 Br1 2.5921(12) . ?
Mo3 Br3 2.5968(12) 3_676 ?
Mo3 Br2 2.5972(12) . ?
Mo3 Mo1 2.6343(11) 3_676 ?
Mo3 Mo2 2.6360(11) 3_676 ?
Br2 Mo2 2.5937(13) 3_676 ?
Br3 Mo3 2.5968(12) 3_676 ?
Br4 Mo3 2.5919(11) 3_676 ?
Br4 Mo2 2.5982(11) 3_676 ?
N1 C11 1.503(12) . ?
N1 C21 1.516(14) . ?
N1 C41 1.518(13) . ?
N1 C31 1.526(12) . ?
C11 C12 1.501(17) . ?
C11 H11A 0.97 . ?
C11 H11B 0.97 . ?
C12 C13 1.549(18) . ?
C12 H12A 0.97 . ?
C12 H12B 0.97 . ?
C13 C14 1.42(2) . ?
C13 H13A 0.97 . ?
C13 H13B 0.97 . ?
C14 H14A 0.96 . ?
C14 H14B 0.96 . ?
C14 H14C 0.96 . ?
C21 C22 1.491(15) . ?
C21 H21A 0.97 . ?
C21 H21B 0.97 . ?
C22 C23 1.500(16) . ?
C22 H22A 0.97 . ?
C22 H22B 0.97 . ?
C23 C24 1.506(16) . ?
C23 H23A 0.97 . ?
C23 H23B 0.97 . ?
C24 H24A 0.96 . ?
C24 H24B 0.96 . ?
C24 H24C 0.96 . ?
C31 C32 1.510(14) . ?
C31 H31A 0.97 . ?
C31 H31B 0.97 . ?
C32 C33 1.476(17) . ?
C32 H32A 0.97 . ?
C32 H32B 0.97 . ?
C33 C34 1.526(18) . ?
C33 H33A 0.97 . ?
C33 H33B 0.97 . ?
C34 H34A 0.96 . ?
C34 H34B 0.96 . ?
C34 H34C 0.96 . ?
C41 C42 1.481(17) . ?
C41 H41A 0.97 . ?
C41 H41B 0.97 . ?
C42 C43 1.508(16) . ?
C42 H42A 0.97 . ?
C42 H42B 0.97 . ?
C43 C44 1.47(2) . ?
C43 H43A 0.97 . ?
C43 H43B 0.97 . ?
C44 H44A 0.96 . ?
C44 H44B 0.96 . ?
C44 H44C 0.96 . ?
